data_4003726
loop_
_publ_author_name
'Zuluaga, Andr\'es Reyes'
'Brock, Aidan J.'
'Pfrunder, Michael C.'
'Phonsri, Wasinee'
'Murray, Keith S.'
'Harding, Phimphaka'
'Micallef, Aaron S.'
'Mullen, Kathleen M.'
'Clegg, Jack K.'
'Harding, David J.'
'McMurtrie, John C.'

_publ_section_title
;
 Three-Way Switchable Single-Crystal-to-Single-Crystal Solvatomorphic Spin
 Crossover in a Molecular Cocrystal
;
_journal_name_full 'Chemistry of Materials'
_journal_paper_doi 10.1021/acs.chemmater.0c03396
_journal_year 2020
_chemical_formula_moiety 'C34 H26 Fe N4 O4, C N S, C2 H3 N'
_chemical_formula_sum 'C37 H29 Fe N6 O4 S'
_chemical_formula_weight 709.57
_chemical_name_systematic
'bis(4-methoxy-2-(((quinolin-8-yl)imino)methyl)phenolato)-iron(iii) thiocyanate acetonitrile solvate'
_space_group_crystal_system triclinic
_space_group_IT_number 2
_space_group_name_Hall '-P 1'
_space_group_name_H-M_alt 'P -1'
_atom_sites_solution_hydrogens geom
_atom_sites_solution_primary dual
_audit_creation_date 2020-04-15
_audit_creation_method
;
Olex2 1.3
(compiled 2020.02.04 svn.rd84adfe8 for OlexSys, GUI svn.r6032)
;
_cell_angle_alpha 61.743(10)
_cell_angle_beta 83.250(8)
_cell_angle_gamma 70.312(8)
_cell_formula_units_Z 2
_cell_length_a 11.7635(10)
_cell_length_b 12.7160(12)
_cell_length_c 13.2423(14)
_cell_measurement_reflns_used 3849
_cell_measurement_temperature 335.00(10)
_cell_measurement_theta_max 26.8720
_cell_measurement_theta_min 2.4240
_cell_volume 1640.7(3)
_computing_cell_refinement 'CrysAlisPro 1.171.40.63a (Rigaku OD, 2019)'
_computing_data_collection 'CrysAlisPro 1.171.40.63a (Rigaku OD, 2019)'
_computing_data_reduction 'CrysAlisPro 1.171.40.63a (Rigaku OD, 2019)'
_computing_molecular_graphics 'Olex2 1.3 (Dolomanov et al., 2009)'
_computing_publication_material 'Olex2 1.3 (Dolomanov et al., 2009)'
_computing_structure_refinement 'SHELXL 2018/3 (Sheldrick, 2015)'
_computing_structure_solution 'SHELXT 2018/2 (Sheldrick, 2018)'
_diffrn_ambient_environment air
_diffrn_ambient_temperature 335.00(10)
_diffrn_detector 'Hybrid Pixel Array Detector'
_diffrn_detector_area_resol_mean 5.8140
_diffrn_detector_type 'Pilatus 300K'
_diffrn_measured_fraction_theta_full 0.999
_diffrn_measured_fraction_theta_max 1.000
_diffrn_measurement_details
;
List of Runs (angles in degrees, time in seconds):

  # Type    Start    End  Width  t~exp~   \w     \q     \k     \f   Frames
--------------------------------------------------------------------------
  1  \w    -41.00  25.00   0.50    3.50    --   12.29 -57.00  30.00  132
  2  \w     -2.00  34.00   0.50    3.50    --   12.29 -99.00  30.00   72
  3  \w     -2.00  45.00   0.50    3.50    --   12.29 -99.00  90.00   94
  4  \w     -2.00  49.00   0.50    3.50    --   12.29 -99.00 150.00  102
  5  \w    -56.00  41.00   0.50    3.50    --   12.29 -80.00 -82.00  194
  6  \w      0.00  26.00   0.50    3.50    --   12.29 -19.00 -90.00   52
  7  \w    -15.00  15.00   0.50    3.50    --  -11.00 -80.00 -82.00   60
  8  \w     -2.00  50.00   0.50    3.50    --   12.29 -99.00 -90.00  104
  9  \w     -8.00  87.00   0.50    3.50    --   12.29  19.00-120.00  190
 10  \w     38.00  63.00   0.50    3.50    --  -11.00  57.00-180.00   50
 11  \w    -11.00  14.00   0.50    3.50    --  -11.00  57.00-180.00   50
 12  \w    -56.00 -31.00   0.50    3.50    --   12.29 -19.00 -90.00   50
 13  \w    -55.00 -25.00   0.50    3.50    --  -11.00 -80.00 -82.00   60
 14  \w     11.00  60.00   0.50    3.50    --   12.29  57.00  60.00   98
 15  \w    -16.00  41.00   0.50    3.50    --   12.29  80.00  40.00  114
 16  \w     -6.00  59.00   0.50    3.50    --   12.29  77.00 150.00  130
;
_diffrn_measurement_device 'four-circle diffractometer'
_diffrn_measurement_device_type 'XtaLAB Synergy, Dualflex, Pilatus 300K'
_diffrn_measurement_method '\w scans'
_diffrn_orient_matrix_type 'CrysAlisPro convention (1999,Acta A55,543-557)'
_diffrn_orient_matrix_UB_11 -0.0529667000
_diffrn_orient_matrix_UB_12 0.0145774000
_diffrn_orient_matrix_UB_13 0.0289730000
_diffrn_orient_matrix_UB_21 0.0239859000
_diffrn_orient_matrix_UB_22 -0.0583230000
_diffrn_orient_matrix_UB_23 0.0496814000
_diffrn_orient_matrix_UB_31 0.0270351000
_diffrn_orient_matrix_UB_32 0.0293025000
_diffrn_orient_matrix_UB_33 0.0199920000
_diffrn_radiation_monochromator mirror
_diffrn_radiation_probe x-ray
_diffrn_radiation_type 'Mo K\a'
_diffrn_radiation_wavelength 0.71073
_diffrn_reflns_av_R_equivalents 0.2307
_diffrn_reflns_av_unetI/netI 0.1785
_diffrn_reflns_Laue_measured_fraction_full 0.999
_diffrn_reflns_Laue_measured_fraction_max 1.000
_diffrn_reflns_limit_h_max 15
_diffrn_reflns_limit_h_min -15
_diffrn_reflns_limit_k_max 16
_diffrn_reflns_limit_k_min -16
_diffrn_reflns_limit_l_max 17
_diffrn_reflns_limit_l_min -17
_diffrn_reflns_number 38800
_diffrn_reflns_point_group_measured_fraction_full 0.999
_diffrn_reflns_point_group_measured_fraction_max 1.000
_diffrn_reflns_theta_full 25.242
_diffrn_reflns_theta_max 28.282
_diffrn_reflns_theta_min 1.905
_diffrn_source 'micro-focus sealed X-ray tube'
_diffrn_source_type 'PhotonJet (Mo) X-ray Source'
_exptl_absorpt_coefficient_mu 0.575
_exptl_absorpt_correction_T_max 1.00000
_exptl_absorpt_correction_T_min 0.56964
_exptl_absorpt_correction_type multi-scan
_exptl_absorpt_process_details
;
CrysAlisPro 1.171.40.63a (Rigaku Oxford Diffraction, 2019)
Empirical absorption correction using spherical harmonics,
 implemented in SCALE3 ABSPACK scaling algorithm.
;
_exptl_crystal_colour 'dark brown'
_exptl_crystal_colour_modifier dark
_exptl_crystal_colour_primary brown
_exptl_crystal_density_diffrn 1.436
_exptl_crystal_description needle
_exptl_crystal_F_000 734
_exptl_crystal_preparation 'Combined equal ratios of starting materials'
_exptl_crystal_recrystallization_method 'Slow evaporation of the solvent'
_exptl_crystal_size_max 2
_exptl_crystal_size_mid 1
_exptl_crystal_size_min 1
_refine_diff_density_max 0.363
_refine_diff_density_min -0.405
_refine_diff_density_rms 0.072
_refine_ls_extinction_method none
_refine_ls_goodness_of_fit_ref 0.960
_refine_ls_hydrogen_treatment constr
_refine_ls_matrix_type full
_refine_ls_number_parameters 445
_refine_ls_number_reflns 8130
_refine_ls_number_restraints 15
_refine_ls_restrained_S_all 0.962
_refine_ls_R_factor_all 0.1964
_refine_ls_R_factor_gt 0.0776
_refine_ls_shift/su_max 0.000
_refine_ls_shift/su_mean 0.000
_refine_ls_structure_factor_coef Fsqd
_refine_ls_weighting_details 'w=1/[\s^2^(Fo^2^)+(0.0718P)^2^] where P=(Fo^2^+2Fc^2^)/3'
_refine_ls_weighting_scheme calc
_refine_ls_wR_factor_gt 0.1792
_refine_ls_wR_factor_ref 0.2426
_reflns_Friedel_coverage 0.000
_reflns_number_gt 3246
_reflns_number_total 8130
_reflns_threshold_expression 'I > 2\s(I)'
_cod_data_source_file cm0c03396_si_004.cif
_cod_data_source_block sjcm19ar22_17_335_00
_cod_database_code 4003726
_shelx_shelxl_version_number 2018/3
_chemical_oxdiff_formula 'C37 H31 N6 O4 Fe1 S1'
_shelx_space_group_comment
;
The symmetry employed for this shelxl refinement is uniquely defined
by the following loop, which should always be used as a source of
symmetry information in preference to the above space-group names.
They are only intended as comments.
;
_shelx_estimated_absorpt_t_max 0.597
_shelx_estimated_absorpt_t_min 0.393
_reflns_odcompleteness_completeness 80.42
_reflns_odcompleteness_iscentric 1
_reflns_odcompleteness_theta 35.70
_olex2_refinement_description
;
1. Fixed Uiso
 At 1.2 times of:
  All C(H) groups
 At 1.5 times of:
  All C(H,H,H) groups
2. Uiso/Uaniso restraints and constraints
Uanis(C37) \\sim Ueq: with sigma of 0.01 and sigma for terminal atoms of 0.01
3. Rigid body (RIGU) restrains
 C36, N6, C37, H37A, H37B, H37C
 with sigma for 1-2 distances of 0.004 and sigma for 1-3 distances of 0.004
4.a Aromatic/amide H refined with riding coordinates:
 C25(H25), C16(H16), C8(H8), C19(H19), C23(H23), C33(H33), C20(H20), C27(H27),
 C3(H3), C15(H15), C6(H6), C2(H2), C10(H10), C12(H12), C28(H28), C31(H31),
 C29(H29), C11(H11), C32(H32), C14(H14)
4.b Idealised Me refined as rotating group:
 C22(H22A,H22B,H22C), C5(H5A,H5B,H5C), C37(H37A,H37B,H37C)
;
_olex2_exptl_crystal_mounting_method 'Paratone oil'
_olex2_submission_original_sample_id Sjcm19ar22_17_335_00
_olex2_submission_special_instructions 'No special instructions were received'
_oxdiff_exptl_absorpt_empirical_details
;
Empirical correction (ABSPACK) includes:
- Absorption correction using spherical harmonics
- Frame scaling
;
_oxdiff_exptl_absorpt_empirical_full_max 3.667
_oxdiff_exptl_absorpt_empirical_full_min 0.356

loop_
_space_group_symop_operation_xyz
'x, y, z'
'-x, -y, -z'

loop_
_atom_site_label
_atom_site_type_symbol
_atom_site_fract_x
_atom_site_fract_y
_atom_site_fract_z
_atom_site_U_iso_or_equiv
_atom_site_adp_type
_atom_site_occupancy
_atom_site_site_symmetry_order
_atom_site_calc_flag
_atom_site_refinement_flags_posn
_atom_site_refinement_flags_adp
_atom_site_refinement_flags_occupancy
_atom_site_disorder_assembly
_atom_site_disorder_group
Fe1 Fe 0.39430(6) 0.76557(6) 0.54064(6) 0.0603(3) Uani 1 1 d . . . . .
S1 S 0.9179(2) 0.2863(3) 0.7005(2) 0.1471(10) Uani 1 1 d . . . . .
O3 O 0.5418(3) 0.6584(3) 0.6283(3) 0.0729(10) Uani 1 1 d . . . . .
O1 O 0.4627(3) 0.8270(3) 0.3949(3) 0.0732(10) Uani 1 1 d . . . . .
N3 N 0.3950(3) 0.9031(3) 0.5850(3) 0.0540(9) Uani 1 1 d . . . . .
O4 O 0.8500(3) 0.6920(3) 0.8843(3) 0.0841(11) Uani 1 1 d . . . . .
N4 N 0.2277(3) 0.9102(3) 0.4628(4) 0.0587(10) Uani 1 1 d . . . . .
N2 N 0.2981(3) 0.6797(3) 0.6860(3) 0.0586(10) Uani 1 1 d . . . . .
N1 N 0.3529(3) 0.6381(3) 0.5052(4) 0.0564(10) Uani 1 1 d . . . . .
O2 O 0.5407(4) 0.7126(4) 0.0370(4) 0.1019(14) Uani 1 1 d . . . . .
C18 C 0.6083(4) 0.6720(4) 0.6903(5) 0.0604(12) Uani 1 1 d . . . . .
C17 C 0.2581(4) 0.5909(4) 0.6838(4) 0.0597(12) Uani 1 1 d . . . . .
C34 C 0.2080(4) 1.0166(4) 0.4747(4) 0.0569(12) Uani 1 1 d . . . . .
C25 C 0.4797(4) 0.8905(4) 0.6477(4) 0.0597(13) Uani 1 1 d . . . . .
H25 H 0.472635 0.959558 0.658445 0.072 Uiso 1 1 calc R U . . .
C26 C 0.2959(4) 1.0165(4) 0.5379(4) 0.0570(12) Uani 1 1 d . . . . .
C7 C 0.4412(4) 0.6963(4) 0.3195(5) 0.0584(12) Uani 1 1 d . . . . .
C24 C 0.5829(4) 0.7817(4) 0.7024(4) 0.0591(12) Uani 1 1 d . . . . .
C13 C 0.1912(5) 0.5264(5) 0.7737(5) 0.0675(13) Uani 1 1 d . . . . .
C16 C 0.2741(5) 0.7030(5) 0.7745(5) 0.0695(14) Uani 1 1 d . . . . .
H16 H 0.302199 0.762427 0.775976 0.083 Uiso 1 1 calc R U . . .
C9 C 0.2864(4) 0.5654(4) 0.5904(4) 0.0588(12) Uani 1 1 d . . . . .
C8 C 0.3825(4) 0.6238(4) 0.4150(5) 0.0625(13) Uani 1 1 d . . . . .
H8 H 0.363956 0.560117 0.411326 0.075 Uiso 1 1 calc R U . . .
C19 C 0.7118(5) 0.5719(5) 0.7506(5) 0.0721(15) Uani 1 1 d . . . . .
H19 H 0.728985 0.496357 0.747854 0.087 Uiso 1 1 calc R U . . .
C1 C 0.4754(4) 0.7966(4) 0.3107(5) 0.0659(14) Uani 1 1 d . . . . .
C23 C 0.6630(5) 0.7892(5) 0.7693(5) 0.0631(13) Uani 1 1 d . . . . .
H23 H 0.645512 0.862533 0.776032 0.076 Uiso 1 1 calc R U . . .
C30 C 0.1062(5) 1.1235(5) 0.4212(5) 0.0684(14) Uani 1 1 d . . . . .
C33 C 0.1491(5) 0.9082(5) 0.4017(5) 0.0697(14) Uani 1 1 d . . . . .
H33 H 0.162311 0.835431 0.394982 0.084 Uiso 1 1 calc R U . . .
C21 C 0.7638(5) 0.6922(5) 0.8233(5) 0.0686(14) Uani 1 1 d . . . . .
C20 C 0.7882(5) 0.5819(5) 0.8134(5) 0.0739(15) Uani 1 1 d . . . . .
H20 H 0.857556 0.514411 0.850065 0.089 Uiso 1 1 calc R U . . .
C27 C 0.2779(5) 1.1216(4) 0.5512(5) 0.0709(14) Uani 1 1 d . . . . .
H27 H 0.334386 1.122473 0.594207 0.085 Uiso 1 1 calc R U . . .
C3 C 0.5465(5) 0.8328(5) 0.1241(6) 0.0806(17) Uani 1 1 d . . . . .
H3 H 0.581929 0.878550 0.058644 0.097 Uiso 1 1 calc R U . . .
C15 C 0.2092(5) 0.6437(5) 0.8653(5) 0.0772(15) Uani 1 1 d . . . . .
H15 H 0.194890 0.662524 0.926429 0.093 Uiso 1 1 calc R U . . .
C4 C 0.5143(5) 0.7333(5) 0.1313(5) 0.0763(15) Uani 1 1 d . . . . .
C6 C 0.4622(5) 0.6664(5) 0.2275(5) 0.0708(14) Uani 1 1 d . . . . .
H6 H 0.440255 0.600379 0.232532 0.085 Uiso 1 1 calc R U . . .
C2 C 0.5272(5) 0.8634(5) 0.2106(5) 0.0771(16) Uani 1 1 d . . . . .
H2 H 0.548774 0.930502 0.203314 0.093 Uiso 1 1 calc R U . . .
C10 C 0.2463(5) 0.4786(5) 0.5855(5) 0.0820(17) Uani 1 1 d . . . . .
H10 H 0.264262 0.460649 0.523909 0.098 Uiso 1 1 calc R U . . .
C12 C 0.1518(5) 0.4379(5) 0.7655(5) 0.0800(16) Uani 1 1 d . . . . .
H12 H 0.107817 0.394088 0.823551 0.096 Uiso 1 1 calc R U . . .
C28 C 0.1747(5) 1.2283(5) 0.5001(6) 0.0808(17) Uani 1 1 d . . . . .
H28 H 0.163759 1.299120 0.509370 0.097 Uiso 1 1 calc R U . . .
C31 C 0.0250(5) 1.1178(5) 0.3571(5) 0.0810(16) Uani 1 1 d . . . . .
H31 H -0.043812 1.186775 0.321732 0.097 Uiso 1 1 calc R U . . .
C29 C 0.0921(5) 1.2284(5) 0.4384(5) 0.0782(16) Uani 1 1 d . . . . .
H29 H 0.024090 1.299254 0.406141 0.094 Uiso 1 1 calc R U . . .
C11 C 0.1776(5) 0.4165(5) 0.6741(6) 0.0863(18) Uani 1 1 d . . . . .
H11 H 0.149306 0.358906 0.669200 0.104 Uiso 1 1 calc R U . . .
C32 C 0.0453(5) 1.0125(6) 0.3457(5) 0.0830(17) Uani 1 1 d . . . . .
H32 H -0.008281 1.009057 0.301854 0.100 Uiso 1 1 calc R U . . .
C14 C 0.1668(5) 0.5574(5) 0.8639(5) 0.0789(15) Uani 1 1 d . . . . .
H14 H 0.121166 0.518530 0.923489 0.095 Uiso 1 1 calc R U . . .
N5 N 0.9311(7) 0.2664(6) 0.9152(6) 0.123(2) Uani 1 1 d . . . . .
C35 C 0.9258(6) 0.2726(6) 0.8297(9) 0.105(2) Uani 1 1 d . . . . .
C22 C 0.8223(6) 0.7940(6) 0.9095(6) 0.0917(18) Uani 1 1 d . . . . .
H22A H 0.803953 0.871787 0.839334 0.137 Uiso 1 1 calc R U . . .
H22B H 0.890457 0.785043 0.949791 0.137 Uiso 1 1 calc R U . . .
H22C H 0.753683 0.794450 0.956577 0.137 Uiso 1 1 calc R U . . .
C5 C 0.4949(6) 0.6237(6) 0.0319(6) 0.103(2) Uani 1 1 d . . . . .
H5A H 0.515481 0.620345 -0.039050 0.155 Uiso 1 1 calc R U . . .
H5B H 0.408597 0.649654 0.036328 0.155 Uiso 1 1 calc R U . . .
H5C H 0.530046 0.541825 0.095063 0.155 Uiso 1 1 calc R U . . .
C36 C 0.2427(8) 0.9519(8) 0.9004(9) 0.125(3) Uani 1 1 d . . . . .
N6 N 0.2891(9) 0.9262(8) 0.8373(8) 0.168(4) Uani 1 1 d . . . . .
C37 C 0.1931(8) 0.9784(8) 0.9984(9) 0.157(3) Uani 1 1 d . U . . .
H37A H 0.160904 1.067866 0.971171 0.235 Uiso 1 1 calc R U . . .
H37B H 0.256524 0.942689 1.055940 0.235 Uiso 1 1 calc R U . . .
H37C H 0.130096 0.941587 1.030810 0.235 Uiso 1 1 calc R U . . .

loop_
_atom_site_aniso_label
_atom_site_aniso_U_11
_atom_site_aniso_U_22
_atom_site_aniso_U_33
_atom_site_aniso_U_23
_atom_site_aniso_U_13
_atom_site_aniso_U_12
Fe1 0.0679(5) 0.0585(4) 0.0683(5) -0.0358(4) 0.0055(4) -0.0277(3)
S1 0.1328(18) 0.205(2) 0.182(3) -0.143(2) 0.0236(17) -0.0701(18)
O3 0.073(2) 0.0587(19) 0.091(3) -0.0420(19) -0.005(2) -0.0121(16)
O1 0.079(2) 0.082(2) 0.084(3) -0.045(2) 0.021(2) -0.0512(19)
N3 0.055(2) 0.048(2) 0.057(3) -0.0240(19) 0.004(2) -0.0151(18)
O4 0.083(3) 0.088(3) 0.083(3) -0.037(2) -0.012(2) -0.028(2)
N4 0.061(2) 0.060(2) 0.060(3) -0.028(2) 0.000(2) -0.0238(19)
N2 0.065(2) 0.056(2) 0.054(3) -0.022(2) 0.001(2) -0.0222(18)
N1 0.057(2) 0.056(2) 0.061(3) -0.028(2) 0.004(2) -0.0224(18)
O2 0.143(4) 0.112(3) 0.085(3) -0.060(3) 0.038(3) -0.070(3)
C18 0.060(3) 0.062(3) 0.066(3) -0.034(3) 0.013(3) -0.025(2)
C17 0.056(3) 0.051(3) 0.063(3) -0.019(2) -0.005(2) -0.016(2)
C34 0.062(3) 0.051(2) 0.053(3) -0.019(2) 0.013(2) -0.024(2)
C25 0.068(3) 0.061(3) 0.066(3) -0.040(3) 0.017(3) -0.027(2)
C26 0.063(3) 0.054(3) 0.052(3) -0.023(2) 0.011(2) -0.022(2)
C7 0.054(3) 0.052(3) 0.070(3) -0.029(3) 0.006(2) -0.017(2)
C24 0.059(3) 0.056(3) 0.068(3) -0.031(3) 0.013(3) -0.025(2)
C13 0.065(3) 0.061(3) 0.062(4) -0.016(3) 0.001(3) -0.023(2)
C16 0.079(4) 0.077(3) 0.062(4) -0.035(3) 0.003(3) -0.031(3)
C9 0.056(3) 0.054(3) 0.066(3) -0.023(3) 0.004(2) -0.026(2)
C8 0.063(3) 0.057(3) 0.078(4) -0.035(3) 0.007(3) -0.027(2)
C19 0.065(3) 0.058(3) 0.091(4) -0.035(3) 0.000(3) -0.015(3)
C1 0.063(3) 0.058(3) 0.086(4) -0.040(3) 0.011(3) -0.023(2)
C23 0.069(3) 0.066(3) 0.065(3) -0.035(3) 0.010(3) -0.031(3)
C30 0.059(3) 0.067(3) 0.066(4) -0.021(3) 0.006(3) -0.021(3)
C33 0.075(4) 0.070(3) 0.067(4) -0.029(3) 0.003(3) -0.028(3)
C21 0.064(3) 0.076(3) 0.067(4) -0.030(3) 0.007(3) -0.031(3)
C20 0.068(3) 0.067(3) 0.078(4) -0.025(3) 0.002(3) -0.023(3)
C27 0.076(3) 0.059(3) 0.082(4) -0.039(3) 0.006(3) -0.019(3)
C3 0.087(4) 0.072(3) 0.090(5) -0.041(3) 0.027(3) -0.037(3)
C15 0.092(4) 0.083(4) 0.053(4) -0.029(3) 0.006(3) -0.029(3)
C4 0.082(4) 0.078(3) 0.076(4) -0.043(3) 0.014(3) -0.027(3)
C6 0.080(4) 0.068(3) 0.078(4) -0.041(3) 0.017(3) -0.033(3)
C2 0.085(4) 0.072(3) 0.096(5) -0.049(3) 0.028(3) -0.043(3)
C10 0.104(4) 0.086(4) 0.085(4) -0.048(3) 0.021(3) -0.059(3)
C12 0.086(4) 0.075(3) 0.078(4) -0.027(3) 0.022(3) -0.045(3)
C28 0.090(4) 0.058(3) 0.093(5) -0.038(3) 0.010(4) -0.019(3)
C31 0.075(4) 0.069(3) 0.077(4) -0.022(3) 0.000(3) -0.015(3)
C29 0.080(4) 0.056(3) 0.085(4) -0.030(3) 0.018(3) -0.015(3)
C11 0.107(5) 0.083(4) 0.091(5) -0.040(4) 0.024(4) -0.063(4)
C32 0.072(4) 0.096(4) 0.076(4) -0.029(4) -0.007(3) -0.033(3)
C14 0.078(4) 0.083(4) 0.064(4) -0.019(3) 0.005(3) -0.034(3)
N5 0.153(6) 0.111(4) 0.109(6) -0.053(4) -0.018(5) -0.038(4)
C35 0.095(5) 0.085(4) 0.153(8) -0.072(5) 0.000(5) -0.024(4)
C22 0.101(5) 0.101(4) 0.096(5) -0.055(4) -0.002(4) -0.043(4)
C5 0.139(6) 0.099(4) 0.095(5) -0.060(4) 0.016(5) -0.047(4)
C36 0.142(7) 0.101(5) 0.152(8) -0.069(6) 0.031(6) -0.055(5)
N6 0.248(10) 0.140(6) 0.158(8) -0.096(6) 0.054(7) -0.087(6)
C37 0.174(7) 0.138(6) 0.190(7) -0.105(5) 0.066(6) -0.061(5)

loop_
_atom_type_symbol
_atom_type_description
_atom_type_scat_dispersion_real
_atom_type_scat_dispersion_imag
_atom_type_scat_source
C C 0.0033 0.0016 'International Tables Vol C Tables 4.2.6.8 and 6.1.1.4'
H H 0.0000 0.0000 'International Tables Vol C Tables 4.2.6.8 and 6.1.1.4'
Fe Fe 0.3463 0.8444 'International Tables Vol C Tables 4.2.6.8 and 6.1.1.4'
N N 0.0061 0.0033 'International Tables Vol C Tables 4.2.6.8 and 6.1.1.4'
O O 0.0106 0.0060 'International Tables Vol C Tables 4.2.6.8 and 6.1.1.4'
S S 0.1246 0.1234 'International Tables Vol C Tables 4.2.6.8 and 6.1.1.4'

loop_
_geom_angle_atom_site_label_1
_geom_angle_atom_site_label_2
_geom_angle_atom_site_label_3
_geom_angle
_geom_angle_site_symmetry_1
_geom_angle_site_symmetry_3
_geom_angle_publ_flag
O3 Fe1 O1 96.88(16) . . ?
O3 Fe1 N3 89.51(14) . . ?
O3 Fe1 N4 166.64(14) . . ?
O3 Fe1 N2 89.47(16) . . ?
O3 Fe1 N1 99.49(14) . . ?
O1 Fe1 N3 98.85(14) . . ?
O1 Fe1 N4 88.34(16) . . ?
O1 Fe1 N2 166.44(14) . . ?
O1 Fe1 N1 89.22(14) . . ?
N3 Fe1 N4 77.51(15) . . ?
N3 Fe1 N2 93.15(14) . . ?
N3 Fe1 N1 167.16(14) . . ?
N2 Fe1 N4 88.12(15) . . ?
N1 Fe1 N4 92.86(14) . . ?
N1 Fe1 N2 77.89(15) . . ?
C18 O3 Fe1 132.2(3) . . ?
C1 O1 Fe1 132.8(3) . . ?
C25 N3 Fe1 124.1(3) . . ?
C25 N3 C26 120.7(4) . . ?
C26 N3 Fe1 115.2(3) . . ?
C21 O4 C22 117.2(4) . . ?
C34 N4 Fe1 114.4(3) . . ?
C33 N4 Fe1 126.2(3) . . ?
C33 N4 C34 119.3(4) . . ?
C17 N2 Fe1 114.2(3) . . ?
C16 N2 Fe1 127.1(3) . . ?
C16 N2 C17 118.7(4) . . ?
C9 N1 Fe1 114.7(3) . . ?
C8 N1 Fe1 124.7(3) . . ?
C8 N1 C9 120.6(4) . . ?
C4 O2 C5 117.1(4) . . ?
O3 C18 C24 124.3(5) . . ?
O3 C18 C19 119.1(4) . . ?
C19 C18 C24 116.7(5) . . ?
N2 C17 C13 121.1(5) . . ?
N2 C17 C9 118.0(4) . . ?
C9 C17 C13 120.9(4) . . ?
N4 C34 C26 117.6(4) . . ?
N4 C34 C30 121.1(5) . . ?
C26 C34 C30 121.3(4) . . ?
N3 C25 H25 116.6 . . ?
N3 C25 C24 126.9(4) . . ?
C24 C25 H25 116.6 . . ?
C34 C26 N3 115.1(4) . . ?
C27 C26 N3 126.3(5) . . ?
C27 C26 C34 118.6(5) . . ?
C1 C7 C8 124.2(5) . . ?
C6 C7 C8 116.8(4) . . ?
C6 C7 C1 118.9(5) . . ?
C18 C24 C25 123.1(5) . . ?
C18 C24 C23 120.2(5) . . ?
C23 C24 C25 116.7(4) . . ?
C12 C13 C17 118.2(5) . . ?
C14 C13 C17 117.3(5) . . ?
C14 C13 C12 124.5(5) . . ?
N2 C16 H16 118.3 . . ?
N2 C16 C15 123.4(5) . . ?
C15 C16 H16 118.3 . . ?
C17 C9 N1 115.2(4) . . ?
C10 C9 N1 125.6(5) . . ?
C10 C9 C17 119.2(5) . . ?
N1 C8 C7 126.4(4) . . ?
N1 C8 H8 116.8 . . ?
C7 C8 H8 116.8 . . ?
C18 C19 H19 119.0 . . ?
C20 C19 C18 122.0(5) . . ?
C20 C19 H19 119.0 . . ?
O1 C1 C7 122.3(5) . . ?
O1 C1 C2 119.2(4) . . ?
C2 C1 C7 118.5(5) . . ?
C24 C23 H23 119.3 . . ?
C21 C23 C24 121.4(4) . . ?
C21 C23 H23 119.3 . . ?
C34 C30 C29 117.6(5) . . ?
C31 C30 C34 117.9(5) . . ?
C31 C30 C29 124.5(5) . . ?
N4 C33 H33 118.8 . . ?
N4 C33 C32 122.3(5) . . ?
C32 C33 H33 118.8 . . ?
O4 C21 C20 115.2(5) . . ?
C23 C21 O4 126.1(5) . . ?
C23 C21 C20 118.6(5) . . ?
C19 C20 C21 121.1(5) . . ?
C19 C20 H20 119.5 . . ?
C21 C20 H20 119.5 . . ?
C26 C27 H27 119.7 . . ?
C26 C27 C28 120.6(5) . . ?
C28 C27 H27 119.7 . . ?
C4 C3 H3 119.5 . . ?
C2 C3 H3 119.5 . . ?
C2 C3 C4 121.1(5) . . ?
C16 C15 H15 120.5 . . ?
C14 C15 C16 118.9(5) . . ?
C14 C15 H15 120.5 . . ?
O2 C4 C3 114.4(5) . . ?
C6 C4 O2 126.3(5) . . ?
C6 C4 C3 119.3(5) . . ?
C7 C6 H6 119.6 . . ?
C4 C6 C7 120.8(5) . . ?
C4 C6 H6 119.6 . . ?
C1 C2 H2 119.3 . . ?
C3 C2 C1 121.4(5) . . ?
C3 C2 H2 119.3 . . ?
C9 C10 H10 120.2 . . ?
C9 C10 C11 119.7(5) . . ?
C11 C10 H10 120.2 . . ?
C13 C12 H12 119.9 . . ?
C11 C12 C13 120.2(5) . . ?
C11 C12 H12 119.9 . . ?
C27 C28 H28 119.8 . . ?
C29 C28 C27 120.5(5) . . ?
C29 C28 H28 119.8 . . ?
C30 C31 H31 119.7 . . ?
C32 C31 C30 120.5(5) . . ?
C32 C31 H31 119.7 . . ?
C30 C29 H29 119.3 . . ?
C28 C29 C30 121.5(5) . . ?
C28 C29 H29 119.3 . . ?
C10 C11 H11 119.1 . . ?
C12 C11 C10 121.9(5) . . ?
C12 C11 H11 119.1 . . ?
C33 C32 H32 120.6 . . ?
C31 C32 C33 118.8(5) . . ?
C31 C32 H32 120.6 . . ?
C13 C14 H14 119.7 . . ?
C15 C14 C13 120.6(5) . . ?
C15 C14 H14 119.7 . . ?
N5 C35 S1 178.3(8) . . ?
O4 C22 H22A 109.5 . . ?
O4 C22 H22B 109.5 . . ?
O4 C22 H22C 109.5 . . ?
H22A C22 H22B 109.5 . . ?
H22A C22 H22C 109.5 . . ?
H22B C22 H22C 109.5 . . ?
O2 C5 H5A 109.5 . . ?
O2 C5 H5B 109.5 . . ?
O2 C5 H5C 109.5 . . ?
H5A C5 H5B 109.5 . . ?
H5A C5 H5C 109.5 . . ?
H5B C5 H5C 109.5 . . ?
N6 C36 C37 172.4(13) . . ?
C36 C37 H37A 109.5 . . ?
C36 C37 H37B 109.5 . . ?
C36 C37 H37C 109.5 . . ?
H37A C37 H37B 109.5 . . ?
H37A C37 H37C 109.5 . . ?
H37B C37 H37C 109.5 . . ?

loop_
_geom_bond_atom_site_label_1
_geom_bond_atom_site_label_2
_geom_bond_distance
_geom_bond_site_symmetry_2
_geom_bond_publ_flag
Fe1 O3 1.897(4) . ?
Fe1 O1 1.901(4) . ?
Fe1 N3 2.094(3) . ?
Fe1 N4 2.130(4) . ?
Fe1 N2 2.123(4) . ?
Fe1 N1 2.095(3) . ?
S1 C35 1.646(10) . ?
O3 C18 1.300(6) . ?
O1 C1 1.320(6) . ?
N3 C25 1.292(6) . ?
N3 C26 1.419(6) . ?
O4 C21 1.367(6) . ?
O4 C22 1.414(6) . ?
N4 C34 1.376(5) . ?
N4 C33 1.312(6) . ?
N2 C17 1.374(5) . ?
N2 C16 1.318(6) . ?
N1 C9 1.426(6) . ?
N1 C8 1.284(6) . ?
O2 C4 1.374(7) . ?
O2 C5 1.436(6) . ?
C18 C24 1.407(6) . ?
C18 C19 1.400(7) . ?
C17 C13 1.414(7) . ?
C17 C9 1.399(7) . ?
C34 C26 1.404(7) . ?
C34 C30 1.405(7) . ?
C25 H25 0.9300 . ?
C25 C24 1.428(7) . ?
C26 C27 1.374(6) . ?
C7 C8 1.430(6) . ?
C7 C1 1.414(6) . ?
C7 C6 1.411(7) . ?
C24 C23 1.421(7) . ?
C13 C12 1.404(7) . ?
C13 C14 1.397(8) . ?
C16 H16 0.9300 . ?
C16 C15 1.382(7) . ?
C9 C10 1.369(6) . ?
C8 H8 0.9300 . ?
C19 H19 0.9300 . ?
C19 C20 1.367(7) . ?
C1 C2 1.393(7) . ?
C23 H23 0.9300 . ?
C23 C21 1.348(7) . ?
C30 C31 1.391(8) . ?
C30 C29 1.410(7) . ?
C33 H33 0.9300 . ?
C33 C32 1.411(7) . ?
C21 C20 1.401(7) . ?
C20 H20 0.9300 . ?
C27 H27 0.9300 . ?
C27 C28 1.410(7) . ?
C3 H3 0.9300 . ?
C3 C4 1.397(7) . ?
C3 C2 1.348(8) . ?
C15 H15 0.9300 . ?
C15 C14 1.358(7) . ?
C4 C6 1.366(7) . ?
C6 H6 0.9300 . ?
C2 H2 0.9300 . ?
C10 H10 0.9300 . ?
C10 C11 1.408(7) . ?
C12 H12 0.9300 . ?
C12 C11 1.343(8) . ?
C28 H28 0.9300 . ?
C28 C29 1.340(8) . ?
C31 H31 0.9300 . ?
C31 C32 1.357(7) . ?
C29 H29 0.9300 . ?
C11 H11 0.9300 . ?
C32 H32 0.9300 . ?
C14 H14 0.9300 . ?
N5 C35 1.104(9) . ?
C22 H22A 0.9600 . ?
C22 H22B 0.9600 . ?
C22 H22C 0.9600 . ?
C5 H5A 0.9600 . ?
C5 H5B 0.9600 . ?
C5 H5C 0.9600 . ?
C36 N6 1.065(10) . ?
C36 C37 1.496(12) . ?
C37 H37A 0.9600 . ?
C37 H37B 0.9600 . ?
C37 H37C 0.9600 . ?

loop_
_geom_torsion_atom_site_label_1
_geom_torsion_atom_site_label_2
_geom_torsion_atom_site_label_3
_geom_torsion_atom_site_label_4
_geom_torsion
_geom_torsion_site_symmetry_1
_geom_torsion_site_symmetry_2
_geom_torsion_site_symmetry_3
_geom_torsion_site_symmetry_4
_geom_torsion_publ_flag
Fe1 O3 C18 C24 -2.3(7) . . . . ?
Fe1 O3 C18 C19 177.0(4) . . . . ?
Fe1 O1 C1 C7 -3.7(8) . . . . ?
Fe1 O1 C1 C2 177.9(4) . . . . ?
Fe1 N3 C25 C24 -3.4(7) . . . . ?
Fe1 N3 C26 C34 4.0(5) . . . . ?
Fe1 N3 C26 C27 -177.8(4) . . . . ?
Fe1 N4 C34 C26 -1.8(5) . . . . ?
Fe1 N4 C34 C30 175.5(3) . . . . ?
Fe1 N4 C33 C32 -174.9(4) . . . . ?
Fe1 N2 C17 C13 -179.2(4) . . . . ?
Fe1 N2 C17 C9 1.3(5) . . . . ?
Fe1 N2 C16 C15 179.1(4) . . . . ?
Fe1 N1 C9 C17 0.5(5) . . . . ?
Fe1 N1 C9 C10 178.3(4) . . . . ?
Fe1 N1 C8 C7 -4.4(7) . . . . ?
O3 C18 C24 C25 0.4(8) . . . . ?
O3 C18 C24 C23 -178.1(4) . . . . ?
O3 C18 C19 C20 177.2(5) . . . . ?
O1 Fe1 O3 C18 100.2(4) . . . . ?
O1 C1 C2 C3 177.3(5) . . . . ?
N3 Fe1 O3 C18 1.4(4) . . . . ?
N3 C25 C24 C18 2.6(8) . . . . ?
N3 C25 C24 C23 -178.8(4) . . . . ?
N3 C26 C27 C28 -179.6(5) . . . . ?
O4 C21 C20 C19 -177.3(5) . . . . ?
N4 Fe1 O3 C18 -12.2(9) . . . . ?
N4 C34 C26 N3 -1.4(6) . . . . ?
N4 C34 C26 C27 -179.8(4) . . . . ?
N4 C34 C30 C31 0.9(7) . . . . ?
N4 C34 C30 C29 179.5(4) . . . . ?
N4 C33 C32 C31 -1.1(8) . . . . ?
N2 Fe1 O3 C18 -91.8(4) . . . . ?
N2 C17 C13 C12 179.3(5) . . . . ?
N2 C17 C13 C14 0.5(7) . . . . ?
N2 C17 C9 N1 -1.2(6) . . . . ?
N2 C17 C9 C10 -179.2(4) . . . . ?
N2 C16 C15 C14 -0.5(8) . . . . ?
N1 Fe1 O3 C18 -169.4(4) . . . . ?
N1 C9 C10 C11 -177.8(5) . . . . ?
O2 C4 C6 C7 179.2(5) . . . . ?
C18 C24 C23 C21 -0.6(8) . . . . ?
C18 C19 C20 C21 2.3(8) . . . . ?
C17 N2 C16 C15 -0.7(8) . . . . ?
C17 C13 C12 C11 -0.1(8) . . . . ?
C17 C13 C14 C15 -1.8(8) . . . . ?
C17 C9 C10 C11 -0.1(8) . . . . ?
C34 N4 C33 C32 1.0(7) . . . . ?
C34 C26 C27 C28 -1.4(7) . . . . ?
C34 C30 C31 C32 -1.0(8) . . . . ?
C34 C30 C29 C28 2.2(8) . . . . ?
C25 N3 C26 C34 -177.9(4) . . . . ?
C25 N3 C26 C27 0.3(7) . . . . ?
C25 C24 C23 C21 -179.2(5) . . . . ?
C26 N3 C25 C24 178.7(4) . . . . ?
C26 C34 C30 C31 178.0(5) . . . . ?
C26 C34 C30 C29 -3.3(7) . . . . ?
C26 C27 C28 C29 0.4(8) . . . . ?
C7 C1 C2 C3 -1.1(8) . . . . ?
C24 C18 C19 C20 -3.4(8) . . . . ?
C24 C23 C21 O4 176.2(5) . . . . ?
C24 C23 C21 C20 -0.7(8) . . . . ?
C13 C17 C9 N1 179.3(4) . . . . ?
C13 C17 C9 C10 1.3(8) . . . . ?
C13 C12 C11 C10 1.4(10) . . . . ?
C16 N2 C17 C13 0.7(7) . . . . ?
C16 N2 C17 C9 -178.8(4) . . . . ?
C16 C15 C14 C13 1.8(9) . . . . ?
C9 N1 C8 C7 175.2(4) . . . . ?
C9 C17 C13 C12 -1.3(7) . . . . ?
C9 C17 C13 C14 180.0(5) . . . . ?
C9 C10 C11 C12 -1.4(10) . . . . ?
C8 N1 C9 C17 -179.1(4) . . . . ?
C8 N1 C9 C10 -1.3(7) . . . . ?
C8 C7 C1 O1 4.5(8) . . . . ?
C8 C7 C1 C2 -177.1(5) . . . . ?
C8 C7 C6 C4 177.9(5) . . . . ?
C19 C18 C24 C25 -178.9(4) . . . . ?
C19 C18 C24 C23 2.5(7) . . . . ?
C1 C7 C8 N1 -0.2(8) . . . . ?
C1 C7 C6 C4 -0.2(8) . . . . ?
C23 C21 C20 C19 -0.1(8) . . . . ?
C30 C34 C26 N3 -178.7(4) . . . . ?
C30 C34 C26 C27 2.9(7) . . . . ?
C30 C31 C32 C33 1.1(8) . . . . ?
C33 N4 C34 C26 -178.1(4) . . . . ?
C33 N4 C34 C30 -0.9(7) . . . . ?
C27 C28 C29 C30 -0.8(9) . . . . ?
C3 C4 C6 C7 -0.3(8) . . . . ?
C4 C3 C2 C1 0.6(9) . . . . ?
C6 C7 C8 N1 -178.2(5) . . . . ?
C6 C7 C1 O1 -177.5(5) . . . . ?
C6 C7 C1 C2 0.9(7) . . . . ?
C2 C3 C4 O2 -179.4(5) . . . . ?
C2 C3 C4 C6 0.1(9) . . . . ?
C12 C13 C14 C15 179.6(5) . . . . ?
C31 C30 C29 C28 -179.2(6) . . . . ?
C29 C30 C31 C32 -179.5(5) . . . . ?
C14 C13 C12 C11 178.6(6) . . . . ?
C22 O4 C21 C23 11.2(8) . . . . ?
C22 O4 C21 C20 -171.9(5) . . . . ?
C5 O2 C4 C3 -171.6(5) . . . . ?
C5 O2 C4 C6 8.9(9) . . . . ?
